data_7055182
loop_
_publ_author_name
'Banerjee, Kaustuv'
'Biradha, Kumar'

_publ_section_title
;
 Two-dimensional coordination polymers and metal--organic gels of
 symmetrical and unsymmetrical dipyridyl \b-diketones: luminescence, dye
 absorption and mechanical properties
;
_journal_issue 3
_journal_name_full 'New J. Chem.'
_journal_page_first 1997
_journal_paper_doi 10.1039/C5NJ02193F
_journal_volume 40
_journal_year 2016
_chemical_formula_sum 'C52 H36 Mn2 N8 O8'
_chemical_formula_weight 1010.77
_chemical_name_systematic
; 
 ? 
;
_space_group_IT_number 14
_symmetry_cell_setting monoclinic
_symmetry_space_group_name_Hall '-P 2ybc'
_symmetry_space_group_name_H-M 'P 1 21/c 1'
_atom_sites_solution_hydrogens geom
_atom_sites_solution_primary direct
_atom_sites_solution_secondary difmap
_audit_creation_method SHELXL-97
_audit_update_record
;
2015-03-11 deposited with the CCDC.
2015-11-25 downloaded from the CCDC.
;
_cell_angle_alpha 90.00
_cell_angle_beta 112.70(2)
_cell_angle_gamma 90.00
_cell_formula_units_Z 1
_cell_length_a 10.614(9)
_cell_length_b 8.737(7)
_cell_length_c 12.750(11)
_cell_measurement_temperature 293(2)
_cell_volume 1090.8(16)
_computing_structure_refinement 'SHELXL-97 (Sheldrick, 1997)'
_computing_structure_solution 'SHELXS-97 (Sheldrick, 1990)'
_diffrn_ambient_temperature 293(2)
_diffrn_measured_fraction_theta_full 0.998
_diffrn_measured_fraction_theta_max 0.998
_diffrn_radiation_monochromator graphite
_diffrn_radiation_source 'fine-focus sealed tube'
_diffrn_radiation_type MoK\a
_diffrn_radiation_wavelength 0.71073
_diffrn_reflns_av_R_equivalents 0.1123
_diffrn_reflns_av_sigmaI/netI 0.0933
_diffrn_reflns_limit_h_max 12
_diffrn_reflns_limit_h_min -10
_diffrn_reflns_limit_k_max 10
_diffrn_reflns_limit_k_min -10
_diffrn_reflns_limit_l_max 15
_diffrn_reflns_limit_l_min -15
_diffrn_reflns_number 10474
_diffrn_reflns_theta_full 25.50
_diffrn_reflns_theta_max 25.50
_diffrn_reflns_theta_min 2.08
_exptl_absorpt_coefficient_mu 0.649
_exptl_absorpt_correction_T_max 0.907
_exptl_absorpt_correction_T_min 0.878
_exptl_absorpt_correction_type empirical
_exptl_absorpt_process_details sadabs
_exptl_crystal_colour 'Dark Red'
_exptl_crystal_density_diffrn 1.539
_exptl_crystal_density_method 'not measured'
_exptl_crystal_description Block
_exptl_crystal_F_000 518
_exptl_crystal_size_max 0.20
_exptl_crystal_size_mid 0.17
_exptl_crystal_size_min 0.15
_refine_diff_density_max 0.432
_refine_diff_density_min -0.468
_refine_diff_density_rms 0.069
_refine_ls_extinction_method none
_refine_ls_goodness_of_fit_ref 0.793
_refine_ls_hydrogen_treatment mixed
_refine_ls_matrix_type full
_refine_ls_number_parameters 160
_refine_ls_number_reflns 2032
_refine_ls_number_restraints 0
_refine_ls_restrained_S_all 0.793
_refine_ls_R_factor_all 0.1163
_refine_ls_R_factor_gt 0.0483
_refine_ls_shift/su_max 0.000
_refine_ls_shift/su_mean 0.000
_refine_ls_structure_factor_coef Fsqd
_refine_ls_weighting_details 'calc w=1/[\s^2^(Fo^2^)+(0.1000P)^2^+0.0000P] where P=(Fo^2^+2Fc^2^)/3'
_refine_ls_weighting_scheme calc
_refine_ls_wR_factor_gt 0.1164
_refine_ls_wR_factor_ref 0.1416
_reflns_number_gt 1219
_reflns_number_total 2032
_reflns_threshold_expression >2sigma(I)
_cod_data_source_file c5nj02193f2.cif
_cod_data_source_block 1
_cod_depositor_comments
;
The following automatic conversions were performed:

'_symmetry_cell_setting' value 'Monoclinic' changed to 'monoclinic'
according to
/usr/data/users/saulius/crontab/automatic-downloads/rss-feeds/RSC/lib/dictionaries/cif_core.dic
dictionary named 'cif_core.dic' version 2.4.2 from 2011-04-26.

Automatic conversion script
Id: cif_fix_values 4268 2015-11-12 08:31:59Z antanas 

 Adding full bibliography for 7055182--7055186.cif.
;
_cod_original_sg_symbol_H-M P2(1)/c
_cod_database_code 7055182

loop_
_symmetry_equiv_pos_as_xyz
'x, y, z'
'-x, y+1/2, -z+1/2'
'-x, -y, -z'
'x, -y-1/2, z-1/2'

loop_
_atom_site_label
_atom_site_type_symbol
_atom_site_fract_x
_atom_site_fract_y
_atom_site_fract_z
_atom_site_U_iso_or_equiv
_atom_site_adp_type
_atom_site_occupancy
_atom_site_symmetry_multiplicity
_atom_site_calc_flag
_atom_site_refinement_flags
Mn1 Mn 0.5000 0.5000 0.0000 0.0287(3) Uani 1 2 d S
O1 O 0.2946(3) 0.4147(3) -0.0637(2) 0.0368(7) Uani 1 1 d .
O2 O 0.4666(3) 0.5479(3) 0.1516(2) 0.0347(7) Uani 1 1 d .
C1 C 0.2478(4) 0.4355(4) 0.1026(4) 0.0372(10) Uani 1 1 d .
H1 H 0.1824 0.4132 0.1322 0.045 Uiso 1 1 calc R
C2 C 0.3645(4) 0.5111(4) 0.1745(3) 0.0288(8) Uani 1 1 d .
C3 C 0.2182(4) 0.3894(4) -0.0100(3) 0.0319(9) Uani 1 1 d .
N11 N 0.4254(3) 0.7542(3) 0.4325(3) 0.0331(8) Uani 1 1 d .
C11 C 0.3700(4) 0.5567(4) 0.2891(3) 0.0305(9) Uani 1 1 d .
C12 C 0.4263(4) 0.6957(4) 0.3356(3) 0.0331(10) Uani 1 1 d .
H12 H 0.4680 0.7531 0.2966 0.040 Uiso 1 1 calc R
C13 C 0.3669(4) 0.6658(4) 0.4869(4) 0.0398(11) Uani 1 1 d .
H13 H 0.3625 0.7036 0.5536 0.048 Uiso 1 1 calc R
C14 C 0.3134(5) 0.5238(4) 0.4511(4) 0.0436(11) Uani 1 1 d .
H14 H 0.2772 0.4661 0.4941 0.052 Uiso 1 1 calc R
C15 C 0.3139(4) 0.4676(4) 0.3504(4) 0.0403(11) Uani 1 1 d .
H15 H 0.2774 0.3717 0.3239 0.048 Uiso 1 1 calc R
N21 N -0.0973(4) 0.1453(4) -0.0753(4) 0.0609(12) Uani 1 1 d .
C21 C 0.0894(4) 0.3056(4) -0.0736(4) 0.0326(10) Uani 1 1 d .
C22 C 0.0146(5) 0.2277(5) -0.0226(4) 0.0526(13) Uani 1 1 d .
H22 H 0.0457 0.2336 0.0562 0.063 Uiso 1 1 calc R
C23 C -0.1387(5) 0.1358(5) -0.1874(5) 0.0552(13) Uani 1 1 d .
H23 H -0.2162 0.0782 -0.2272 0.066 Uiso 1 1 calc R
C24 C -0.0723(5) 0.2070(5) -0.2473(4) 0.0537(13) Uani 1 1 d .
H24 H -0.1045 0.1970 -0.3259 0.064 Uiso 1 1 calc R
C25 C 0.0410(4) 0.2926(4) -0.1908(4) 0.0430(11) Uani 1 1 d .
H25 H 0.0859 0.3422 -0.2309 0.052 Uiso 1 1 calc R

loop_
_atom_site_aniso_label
_atom_site_aniso_U_11
_atom_site_aniso_U_22
_atom_site_aniso_U_33
_atom_site_aniso_U_23
_atom_site_aniso_U_13
_atom_site_aniso_U_12
Mn1 0.0321(5) 0.0273(4) 0.0300(5) 0.0014(4) 0.0157(4) -0.0001(4)
O1 0.0350(18) 0.0422(15) 0.0329(17) -0.0030(12) 0.0129(15) -0.0057(13)
O2 0.0373(17) 0.0345(13) 0.0372(17) -0.0039(11) 0.0196(15) -0.0060(11)
C1 0.037(3) 0.043(2) 0.037(3) -0.0078(19) 0.022(2) -0.0074(19)
C2 0.036(2) 0.0213(16) 0.032(2) -0.0017(16) 0.0170(19) -0.0008(17)
C3 0.031(2) 0.0289(18) 0.039(3) 0.0011(17) 0.017(2) 0.0031(16)
N11 0.039(2) 0.0300(15) 0.034(2) -0.0056(14) 0.0187(18) -0.0040(14)
C11 0.036(2) 0.0272(17) 0.032(2) -0.0031(15) 0.016(2) 0.0011(16)
C12 0.036(3) 0.0284(18) 0.037(3) 0.0041(16) 0.016(2) -0.0005(17)
C13 0.049(3) 0.040(2) 0.037(3) -0.0116(18) 0.025(2) -0.007(2)
C14 0.059(3) 0.043(2) 0.040(3) -0.0038(18) 0.031(2) -0.014(2)
C15 0.051(3) 0.034(2) 0.044(3) -0.0060(17) 0.026(2) -0.0133(18)
N21 0.041(3) 0.068(3) 0.074(3) -0.012(2) 0.023(2) -0.021(2)
C21 0.033(2) 0.0280(18) 0.039(3) -0.0018(16) 0.016(2) 0.0007(16)
C22 0.051(3) 0.061(3) 0.046(3) -0.010(2) 0.019(3) -0.018(2)
C23 0.034(3) 0.046(3) 0.070(4) -0.013(2) 0.003(3) -0.006(2)
C24 0.045(3) 0.060(3) 0.047(3) -0.009(2) 0.007(3) -0.006(2)
C25 0.037(3) 0.038(2) 0.050(3) -0.004(2) 0.012(2) 0.0001(18)

loop_
_atom_type_symbol
_atom_type_description
_atom_type_scat_dispersion_real
_atom_type_scat_dispersion_imag
_atom_type_scat_source
C C 0.0033 0.0016 'International Tables Vol C Tables 4.2.6.8 and 6.1.1.4'
H H 0.0000 0.0000 'International Tables Vol C Tables 4.2.6.8 and 6.1.1.4'
Mn Mn 0.3368 0.7283 'International Tables Vol C Tables 4.2.6.8 and 6.1.1.4'
N N 0.0061 0.0033 'International Tables Vol C Tables 4.2.6.8 and 6.1.1.4'
O O 0.0106 0.0060 'International Tables Vol C Tables 4.2.6.8 and 6.1.1.4'

loop_
_geom_angle_atom_site_label_1
_geom_angle_atom_site_label_2
_geom_angle_atom_site_label_3
_geom_angle
_geom_angle_site_symmetry_1
_geom_angle_site_symmetry_3
O2 Mn1 O2 180.00(4) . 3_665
O2 Mn1 O1 84.93(11) . .
O2 Mn1 O1 95.07(11) 3_665 .
O2 Mn1 O1 95.07(11) . 3_665
O2 Mn1 O1 84.93(11) 3_665 3_665
O1 Mn1 O1 180.0 . 3_665
O2 Mn1 N11 89.86(11) . 2_645
O2 Mn1 N11 90.14(11) 3_665 2_645
O1 Mn1 N11 88.33(11) . 2_645
O1 Mn1 N11 91.67(11) 3_665 2_645
O2 Mn1 N11 90.14(11) . 4_575
O2 Mn1 N11 89.86(11) 3_665 4_575
O1 Mn1 N11 91.67(11) . 4_575
O1 Mn1 N11 88.33(11) 3_665 4_575
N11 Mn1 N11 180.0 2_645 4_575
C3 O1 Mn1 128.7(3) . .
C2 O2 Mn1 127.8(2) . .
C2 C1 C3 127.0(4) . .
C2 C1 H1 116.5 . .
C3 C1 H1 116.5 . .
O2 C2 C1 126.3(4) . .
O2 C2 C11 116.3(3) . .
C1 C2 C11 117.4(3) . .
O1 C3 C1 124.4(4) . .
O1 C3 C21 116.0(3) . .
C1 C3 C21 119.7(4) . .
C13 N11 C12 115.3(3) . .
C13 N11 Mn1 119.9(3) . 2_655
C12 N11 Mn1 124.6(2) . 2_655
C12 C11 C15 117.3(4) . .
C12 C11 C2 120.1(3) . .
C15 C11 C2 122.5(3) . .
N11 C12 C11 125.1(3) . .
N11 C12 H12 117.5 . .
C11 C12 H12 117.5 . .
N11 C13 C14 124.5(4) . .
N11 C13 H13 117.8 . .
C14 C13 H13 117.8 . .
C13 C14 C15 119.0(4) . .
C13 C14 H14 120.5 . .
C15 C14 H14 120.5 . .
C14 C15 C11 118.8(3) . .
C14 C15 H15 120.6 . .
C11 C15 H15 120.6 . .
C23 N21 C22 116.1(4) . .
C22 C21 C25 115.2(4) . .
C22 C21 C3 124.1(4) . .
C25 C21 C3 120.6(4) . .
N21 C22 C21 126.3(5) . .
N21 C22 H22 116.8 . .
C21 C22 H22 116.8 . .
N21 C23 C24 122.9(4) . .
N21 C23 H23 118.5 . .
C24 C23 H23 118.5 . .
C25 C24 C23 119.6(5) . .
C25 C24 H24 120.2 . .
C23 C24 H24 120.2 . .
C24 C25 C21 119.9(4) . .
C24 C25 H25 120.0 . .
C21 C25 H25 120.0 . .

loop_
_geom_bond_atom_site_label_1
_geom_bond_atom_site_label_2
_geom_bond_distance
_geom_bond_site_symmetry_2
Mn1 O2 2.137(3) .
Mn1 O2 2.137(3) 3_665
Mn1 O1 2.145(3) .
Mn1 O1 2.145(3) 3_665
Mn1 N11 2.335(3) 2_645
Mn1 N11 2.335(3) 4_575
O1 C3 1.267(4) .
O2 C2 1.267(4) .
C1 C2 1.391(6) .
C1 C3 1.405(5) .
C1 H1 0.9300 .
C2 C11 1.493(5) .
C3 C21 1.485(5) .
N11 C13 1.340(5) .
N11 C12 1.341(5) .
N11 Mn1 2.335(3) 2_655
C11 C12 1.382(5) .
C11 C15 1.390(5) .
C12 H12 0.9300 .
C13 C14 1.368(5) .
C13 H13 0.9300 .
C14 C15 1.377(6) .
C14 H14 0.9300 .
C15 H15 0.9300 .
N21 C23 1.326(6) .
N21 C22 1.328(5) .
C21 C22 1.383(6) .
C21 C25 1.385(6) .
C22 H22 0.9300 .
C23 C24 1.372(7) .
C23 H23 0.9300 .
C24 C25 1.363(6) .
C24 H24 0.9300 .
C25 H25 0.9300 .
